data_7050031
loop_
_publ_author_name
'Modi, Rakesh'
'Hix, Gary B.'
'Tremayne, Maryjane'
'MacLean, Elizabeth'

_publ_section_title
;
 Polymorphism in nickel phosphonates: synthesis of layered and
 microporous Ni(O3PCH2C(O)NH2)&#xFFFD;H2O
;
_journal_issue 3
_journal_name_full 'New Journal of Chemistry'
_journal_page_first 427
_journal_paper_doi 10.1039/b411740a
_journal_volume 29
_journal_year 2005
_chemical_formula_sum 'C2 H6 N Ni O5 P'
_chemical_formula_weight 213.76
_chemical_name_systematic
;
nickel amidomethylphosphonate monohydrate
;
_space_group_IT_number 33
_symmetry_cell_setting orthorhombic
_symmetry_space_group_name_Hall 'P 2c -2n'
_symmetry_space_group_name_H-M 'P n a 21'
_atom_sites_solution_hydrogens geom
_atom_sites_solution_primary direct
_atom_sites_solution_secondary difmap
_audit_creation_method SHELXL-97
_cell_angle_alpha 90.00
_cell_angle_beta 90.00
_cell_angle_gamma 90.00
_cell_formula_units_Z 4
_cell_length_a 9.5378(10)
_cell_length_b 12.5720(14)
_cell_length_c 5.1830(6)
_cell_measurement_reflns_used 4032
_cell_measurement_temperature 150(2)
_cell_measurement_theta_max 29.297
_cell_measurement_theta_min 2.594
_cell_volume 621.49(12)
_computing_cell_refinement 'Bruker SAINT'
_computing_data_collection 'Bruker SMART'
_computing_data_reduction 'Bruker SAINT'
_computing_molecular_graphics 'Bruker SHELXTL'
_computing_publication_material 'Bruker SHELXTL and local programs'
_computing_structure_refinement 'Bruker SHELXTL'
_computing_structure_solution 'Bruker SHELXTL'
_diffrn_ambient_temperature 150(2)
_diffrn_measured_fraction_theta_full 0.997
_diffrn_measured_fraction_theta_max 0.929
_diffrn_measurement_device_type 'Bruker SMART 1K CCD diffractometer'
_diffrn_measurement_method '\w rotation with narrow frames'
_diffrn_radiation_monochromator 'silicon 111'
_diffrn_radiation_source 'Daresbury SRS station 9.8'
_diffrn_radiation_type synchrotron
_diffrn_radiation_wavelength 0.68770
_diffrn_reflns_av_R_equivalents 0.0614
_diffrn_reflns_av_sigmaI/netI 0.0578
_diffrn_reflns_limit_h_max 12
_diffrn_reflns_limit_h_min -13
_diffrn_reflns_limit_k_max 17
_diffrn_reflns_limit_k_min -14
_diffrn_reflns_limit_l_max 7
_diffrn_reflns_limit_l_min -7
_diffrn_reflns_number 4162
_diffrn_reflns_theta_full 25.00
_diffrn_reflns_theta_max 29.30
_diffrn_reflns_theta_min 2.59
_diffrn_standards_decay_% 20
_exptl_absorpt_coefficient_mu 3.340
_exptl_absorpt_correction_T_max 0.8780
_exptl_absorpt_correction_T_min 0.5548
_exptl_absorpt_correction_type multi-scan
_exptl_crystal_colour green
_exptl_crystal_density_diffrn 2.285
_exptl_crystal_density_method 'not measured'
_exptl_crystal_description prism
_exptl_crystal_F_000 432
_exptl_crystal_size_max 0.20
_exptl_crystal_size_mid 0.04
_exptl_crystal_size_min 0.04
_refine_diff_density_max 1.645
_refine_diff_density_min -1.028
_refine_diff_density_rms 0.281
_refine_ls_abs_structure_details 'Flack H D (1983), Acta Cryst. A39, 876-881'
_refine_ls_abs_structure_Flack 0.29(4)
_refine_ls_extinction_method none
_refine_ls_goodness_of_fit_ref 1.067
_refine_ls_hydrogen_treatment mixed
_refine_ls_matrix_type full
_refine_ls_number_parameters 98
_refine_ls_number_reflns 1682
_refine_ls_number_restraints 1
_refine_ls_restrained_S_all 1.067
_refine_ls_R_factor_all 0.0541
_refine_ls_R_factor_gt 0.0526
_refine_ls_shift/su_max 0.000
_refine_ls_shift/su_mean 0.000
_refine_ls_structure_factor_coef Fsqd
_refine_ls_weighting_details 'calc w=1/[\s^2^(Fo^2^)+(0.0853P)^2^+0.0000P] where P=(Fo^2^+2Fc^2^)/3'
_refine_ls_weighting_scheme calc
_refine_ls_wR_factor_gt 0.1332
_refine_ls_wR_factor_ref 0.1341
_reflns_number_gt 1543
_reflns_number_total 1682
_reflns_threshold_expression I>2\s(I)
_cod_data_source_file b411740a.txt
_cod_data_source_block ejm40
_cod_original_sg_symbol_H-M Pna21
_cod_database_code 7050031

loop_
_symmetry_equiv_pos_as_xyz
'x, y, z'
'-x, -y, z+1/2'
'x+1/2, -y+1/2, z'
'-x+1/2, y+1/2, z+1/2'

loop_
_atom_site_label
_atom_site_type_symbol
_atom_site_fract_x
_atom_site_fract_y
_atom_site_fract_z
_atom_site_U_iso_or_equiv
_atom_site_adp_type
_atom_site_occupancy
_atom_site_symmetry_multiplicity
_atom_site_calc_flag
_atom_site_refinement_flags
_atom_site_disorder_assembly
_atom_site_disorder_group
Ni1 Ni 0.89256(5) 0.11513(4) -0.9131(2) 0.00941(18) Uani 1 1 d . . .
P3 P 1.19744(11) 0.00455(8) -0.9114(4) 0.0136(2) Uani 1 1 d . . .
O9 O 1.3649(4) 0.2423(3) -0.7741(10) 0.0237(10) Uani 1 1 d . . .
C7 C 1.3982(4) 0.1609(4) -0.913(3) 0.0169(8) Uani 1 1 d . . .
O2 O 1.0922(4) 0.0936(3) -0.8507(8) 0.0193(10) Uani 1 1 d . . .
O4 O 1.1641(4) -0.0997(3) -0.7701(8) 0.0175(8) Uani 1 1 d . . .
O5 O 1.2105(5) -0.0129(3) -1.2023(8) 0.0215(9) Uani 1 1 d . . .
N8 N 1.4498(5) 0.1663(4) -1.1316(9) 0.0183(10) Uani 1 1 d . . .
C6 C 1.3642(5) 0.0534(4) -0.7981(13) 0.0170(10) Uani 1 1 d . . .
H6B H 1.3620 0.0591 -0.6076 0.020 Uiso 1 1 calc R . .
H6A H 1.4387 0.0021 -0.8452 0.020 Uiso 1 1 calc R . .
O1W O 1.1483(5) 0.2160(4) -0.3933(15) 0.0329(10) Uani 1 1 d . . .
H1W H 1.052(10) 0.240(7) -0.34(2) 0.049 Uiso 1 1 d . . .
H2W H 1.236(9) 0.272(6) -0.38(2) 0.049 Uiso 1 1 d . . .

loop_
_atom_site_aniso_label
_atom_site_aniso_U_11
_atom_site_aniso_U_22
_atom_site_aniso_U_33
_atom_site_aniso_U_23
_atom_site_aniso_U_13
_atom_site_aniso_U_12
Ni1 0.0106(3) 0.0060(3) 0.0116(3) 0.0001(4) -0.0007(4) -0.00017(16)
P3 0.0148(5) 0.0099(5) 0.0161(5) 0.0003(8) 0.0015(8) -0.0015(3)
O9 0.031(2) 0.013(2) 0.027(3) -0.0013(17) 0.0034(18) -0.0042(17)
C7 0.0159(18) 0.0097(19) 0.025(2) -0.001(4) -0.006(3) -0.0009(14)
O2 0.0174(16) 0.0156(17) 0.025(3) -0.0016(15) -0.0029(15) -0.0003(13)
O4 0.0234(19) 0.0126(17) 0.017(2) 0.0008(15) 0.0013(16) -0.0032(15)
O5 0.026(2) 0.022(2) 0.017(2) -0.0021(17) 0.0018(16) -0.0066(16)
N8 0.026(2) 0.0091(19) 0.020(2) 0.0022(17) 0.011(2) -0.0035(17)
C6 0.015(2) 0.016(3) 0.020(3) 0.002(2) -0.005(2) 0.0010(19)
O1W 0.034(2) 0.032(2) 0.033(3) -0.004(3) 0.004(3) -0.0003(17)

loop_
_atom_type_symbol
_atom_type_description
_atom_type_scat_dispersion_real
_atom_type_scat_dispersion_imag
_atom_type_scat_source
C C 0.0033 0.0016 'International Tables Vol C Tables 4.2.6.8 and 6.1.1.4'
H H 0.0000 0.0000 'International Tables Vol C Tables 4.2.6.8 and 6.1.1.4'
N N 0.0061 0.0033 'International Tables Vol C Tables 4.2.6.8 and 6.1.1.4'
O O 0.0106 0.0060 'International Tables Vol C Tables 4.2.6.8 and 6.1.1.4'
P P 0.1023 0.0942 'International Tables Vol C Tables 4.2.6.8 and 6.1.1.4'
Ni Ni 0.3393 1.1124 'International Tables Vol C Tables 4.2.6.8 and 6.1.1.4'

loop_
_geom_angle_atom_site_label_1
_geom_angle_atom_site_label_2
_geom_angle_atom_site_label_3
_geom_angle
_geom_angle_site_symmetry_1
_geom_angle_site_symmetry_3
_geom_angle_publ_flag
O9 Ni1 O2 101.43(18) 3_455 . ?
O9 Ni1 O4 114.05(19) 3_455 2_754 ?
O9 Ni1 O5 109.3(2) 3_455 2_755 ?
O2 Ni1 O4 114.63(18) . 2_754 ?
O2 Ni1 O5 107.91(19) . 2_755 ?
O4 Ni1 O5 109.15(18) 2_754 2_755 ?
O2 P3 O4 112.9(2) . . ?
O2 P3 O5 111.1(3) . . ?
O2 P3 C6 105.2(2) . . ?
O4 P3 O5 111.4(2) . . ?
O4 P3 C6 108.6(3) . . ?
O5 P3 C6 107.3(3) . . ?
Ni1 O9 C7 119.4(5) 3 . ?
O9 C7 N8 124.3(6) . . ?
O9 C7 C6 116.0(9) . . ?
N8 C7 C6 119.6(6) . . ?
Ni1 O2 P3 134.8(3) . . ?
Ni1 O4 P3 126.8(3) 2_755 . ?
Ni1 O5 P3 127.2(3) 2_754 . ?
P3 C6 C7 111.4(4) . . ?

loop_
_geom_bond_atom_site_label_1
_geom_bond_atom_site_label_2
_geom_bond_distance
_geom_bond_site_symmetry_2
_geom_bond_publ_flag
Ni1 O9 1.949(4) 3_455 ?
Ni1 O2 1.950(4) . ?
Ni1 O4 1.937(4) 2_754 ?
Ni1 O5 1.953(4) 2_755 ?
P3 O2 1.537(4) . ?
P3 O4 1.534(4) . ?
P3 O5 1.529(5) . ?
P3 C6 1.804(5) . ?
O9 Ni1 1.949(4) 3 ?
O9 C7 1.291(9) . ?
C7 N8 1.238(13) . ?
C7 C6 1.511(9) . ?
O4 Ni1 1.937(4) 2_755 ?
O5 Ni1 1.953(4) 2_754 ?
